data_9007886
loop_
_publ_author_name
'Gallacher, A. C.'
'Pinkerton, A. A.'

_publ_section_title
;
 A redetermination of monoclinic gamma-sulfur
 Note: known as gamma sulfur
;
_journal_name_full 'Acta Crystallographica, Section C'
_journal_page_first 125
_journal_page_last 126
_journal_paper_doi 10.1107/S0108270192009661
_journal_volume 49
_journal_year 1993
_chemical_compound_source Synthetic
_chemical_formula_sum S8
_chemical_name_mineral Rosickyite
_space_group_IT_number 13
_symmetry_space_group_name_Hall '-P 2yc'
_symmetry_space_group_name_H-M 'P 1 2/c 1'
_cell_angle_alpha 90
_cell_angle_beta 124.89
_cell_angle_gamma 90
_cell_length_a 8.455
_cell_length_b 13.052
_cell_length_c 9.267
_cell_formula_units_Z 4
_cell_volume 838.836
_database_code_amcsd 0010279
_exptl_crystal_density_diffrn 2.031
_cod_database_code 9007886

loop_
_space_group_symop_operation_xyz
x,y,z
x,-y,1/2+z
-x,y,1/2-z
-x,-y,-z

loop_
_atom_site_aniso_label
_atom_site_aniso_U_11
_atom_site_aniso_U_22
_atom_site_aniso_U_33
_atom_site_aniso_U_12
_atom_site_aniso_U_13
_atom_site_aniso_U_23
S1 0.07970 0.05620 0.06750 0.02110 0.04130 0.00630
S2 0.03650 0.06970 0.05590 -0.00370 0.02390 0.00580
S3 0.05300 0.06690 0.04300 0.00660 0.02490 0.01330
S4 0.05360 0.04870 0.05110 -0.00670 0.03170 -0.00920
S5 0.07540 0.04720 0.06510 0.00310 0.04380 -0.00950
S6 0.07600 0.08800 0.07310 -0.03690 0.05330 -0.02080
S7 0.04210 0.09300 0.06740 0.00690 0.02460 -0.01280
S8 0.12150 0.04960 0.06820 -0.03310 0.05710 -0.02190

loop_
_atom_site_label
_atom_site_fract_x
_atom_site_fract_y
_atom_site_fract_z
_atom_site_U_iso_or_equiv
S1 0.64850 0.34570 0.32470 0.06710
S2 0.81100 0.57920 0.47080 0.05220
S3 0.74460 0.44300 0.53190 0.05340
S4 0.58360 0.67680 0.38400 0.05110
S5 0.07990 0.79790 0.19930 0.06140
S6 0.24270 0.03100 0.22010 0.07870
S7 0.30740 0.89380 0.35010 0.06400
S8 0.14830 0.12710 0.32940 0.07440

loop_
_cod_related_entry_id
_cod_related_entry_database
_cod_related_entry_code
1 ChemSpider 59726
2 AMCSD 0010279
